data_7050531
loop_
_publ_author_name
'Das, Sunirban'
'Muthukumaragopal, G. P.'
'Pal, Satyanarayan'
'Pal, Samudranil'

_publ_section_title
;
 A one-dimensional assembly of a square-planar copper(ii) complex with
 alternating short and long Cu?Cu distances. Metal ion spin-exchange
 via ?-? interactions
;
_journal_issue 7
_journal_name_full 'New Journal of Chemistry'
_journal_page_first 1102
_journal_paper_doi 10.1039/b212399c
_journal_volume 27
_journal_year 2003
_chemical_formula_sum 'C17 H20 Cu N4 O2'
_chemical_formula_weight 375.91
_chemical_name_systematic
; 
? 
;
_space_group_IT_number 2
_symmetry_cell_setting triclinic
_symmetry_space_group_name_Hall '-P 1'
_symmetry_space_group_name_H-M 'P -1'
_atom_sites_solution_hydrogens geom
_atom_sites_solution_primary direct
_atom_sites_solution_secondary difmap
_audit_creation_method SHELXL-97
_cell_angle_alpha 103.213(12)
_cell_angle_beta 103.625(14)
_cell_angle_gamma 101.443(13)
_cell_formula_units_Z 2
_cell_length_a 7.2563(13)
_cell_length_b 10.6168(16)
_cell_length_c 12.0608(19)
_cell_measurement_reflns_used 25
_cell_measurement_temperature 298
_cell_measurement_theta_max 10.66
_cell_measurement_theta_min 9.45
_cell_volume 847.3(3)
_computing_cell_refinement 'CAD4 Software (Enraf-Nonius, 1989)'
_computing_data_collection 'CAD4 Software (Enraf-Nonius, 1989)'
_computing_data_reduction 'WinGX (Farrugia, 1999)'
_computing_molecular_graphics 'ORTEX 6a (McArdle, 1995)'
_computing_publication_material SHELXL-97
_computing_structure_refinement 'SHELXL-97 (Sheldrick, 1997)'
_computing_structure_solution 'SHELXS-97 (Sheldrick, 1990)'
_diffrn_ambient_temperature 298
_diffrn_measured_fraction_theta_full 1.000
_diffrn_measured_fraction_theta_max 1.000
_diffrn_measurement_device_type 'Enraf-Nonius Mach3 four-circle'
_diffrn_measurement_method 'Profile data from omega'
_diffrn_radiation_monochromator graphite
_diffrn_radiation_source 'fine-focus sealed tube'
_diffrn_radiation_type MoK\a
_diffrn_radiation_wavelength 0.71073
_diffrn_reflns_av_R_equivalents 0.0000
_diffrn_reflns_av_sigmaI/netI 0.0195
_diffrn_reflns_limit_h_max 8
_diffrn_reflns_limit_h_min 0
_diffrn_reflns_limit_k_max 12
_diffrn_reflns_limit_k_min -12
_diffrn_reflns_limit_l_max 13
_diffrn_reflns_limit_l_min -14
_diffrn_reflns_number 2980
_diffrn_reflns_theta_full 24.97
_diffrn_reflns_theta_max 24.97
_diffrn_reflns_theta_min 1.81
_diffrn_standards_decay_% 0
_diffrn_standards_interval_time 90
_diffrn_standards_number 3
_exptl_absorpt_coefficient_mu 1.306
_exptl_absorpt_correction_T_max 0.9995
_exptl_absorpt_correction_T_min 0.8814
_exptl_absorpt_correction_type 'empirical based on psi-scan'
_exptl_crystal_colour brown
_exptl_crystal_density_diffrn 1.473
_exptl_crystal_density_meas ?
_exptl_crystal_density_method .
_exptl_crystal_description 'Rectangular blocks'
_exptl_crystal_F_000 390
_exptl_crystal_size_max 0.48
_exptl_crystal_size_mid 0.28
_exptl_crystal_size_min 0.24
_refine_diff_density_max 0.297
_refine_diff_density_min -0.368
_refine_diff_density_rms 0.055
_refine_ls_extinction_method none
_refine_ls_goodness_of_fit_ref 1.015
_refine_ls_hydrogen_treatment mixed
_refine_ls_matrix_type full
_refine_ls_number_parameters 221
_refine_ls_number_reflns 2980
_refine_ls_number_restraints 0
_refine_ls_restrained_S_all 1.015
_refine_ls_R_factor_all 0.0398
_refine_ls_R_factor_gt 0.0305
_refine_ls_shift/su_max 0.004
_refine_ls_shift/su_mean 0.000
_refine_ls_structure_factor_coef Fsqd
_refine_ls_weighting_details 'w=1/[\s^2^(Fo^2^)+(0.0455P)^2^+0.4684P] where P=(Fo^2^+2Fc^2^)/3'
_refine_ls_weighting_scheme calc
_refine_ls_wR_factor_gt 0.0779
_refine_ls_wR_factor_ref 0.0827
_reflns_number_gt 2554
_reflns_number_total 2980
_reflns_threshold_expression >2sigma(I)
_cod_data_source_file b212399c.txt
_cod_data_source_block '[Cu(bhac)(Hdmpz)]'
_cod_depositor_comments
;
The following automatic conversions were performed:
'_symmetry_cell_setting' value 'Triclinic' changed to 'triclinic'
according to '/home/saulius/struct/CIF-dictionaries/cif_core.dic'
dictionary named 'cif_core.dic' version 2.4.1 from 2010-06-29.

Automatic conversion script
Id: cif_fix_enum 1527 2010-12-29 10:47:43Z saulius 

The following automatic conversions were performed:

'_refine_ls_weighting_scheme' value 'calc
w=1/[\s^2^(Fo^2^)+(0.0455P)^2^+0.4684P] where P=(Fo^2^+2Fc^2^)/3' was
changed to 'calc'. New tag '_refine_ls_weighting_details' was
created. The value of the new tag was set to
'w=1/[\s^2^(Fo^2^)+(0.0455P)^2^+0.4684P] where P=(Fo^2^+2Fc^2^)/3'.

Automatic conversion script
Id: cif_fix_values 3143 2015-03-26 13:38:13Z robertas 
;
_cod_original_cell_volume 847.3(2)
_cod_original_sg_symbol_H-M P_-1
_cod_database_code 7050531

loop_
_symmetry_equiv_pos_as_xyz
'x, y, z'
'-x, -y, -z'

loop_
_atom_site_label
_atom_site_type_symbol
_atom_site_fract_x
_atom_site_fract_y
_atom_site_fract_z
_atom_site_U_iso_or_equiv
_atom_site_adp_type
_atom_site_occupancy
_atom_site_calc_flag
_atom_site_refinement_flags
_atom_site_disorder_assembly
_atom_site_disorder_group
Cu Cu 0.13389(4) 0.03767(3) 0.89853(3) 0.03512(12) Uani 1 d . . .
O1 O 0.2246(3) 0.21297(17) 1.00996(15) 0.0427(4) Uani 1 d . . .
O2 O 0.0189(3) -0.13329(18) 0.78057(15) 0.0444(4) Uani 1 d . . .
N1 N 0.0044(3) 0.0979(2) 0.77091(17) 0.0368(5) Uani 1 d . . .
N2 N -0.0963(3) -0.0039(2) 0.66508(18) 0.0399(5) Uani 1 d . . .
N3 N 0.2728(3) -0.0305(2) 1.02662(18) 0.0366(5) Uani 1 d . . .
N4 N 0.3621(3) 0.0597(2) 1.13574(18) 0.0394(5) Uani 1 d . . .
H4 H 0.3497 0.1400 1.1543 0.047 Uiso 1 calc R . .
C1 C 0.2882(5) 0.4462(3) 1.0898(3) 0.0566(8) Uani 1 d . . .
H1A H 0.2563 0.4302 1.1591 0.085 Uiso 1 calc R . .
H1B H 0.2395 0.5191 1.0716 0.085 Uiso 1 calc R . .
H1C H 0.4284 0.4686 1.1049 0.085 Uiso 1 calc R . .
C2 C 0.1951(4) 0.3220(2) 0.9861(2) 0.0398(6) Uani 1 d . . .
C3 C 0.0898(4) 0.3285(3) 0.8788(2) 0.0443(6) Uani 1 d . . .
H3 H 0.0816 0.4134 0.8738 0.053 Uiso 1 calc R . .
C4 C -0.0089(4) 0.2201(3) 0.7738(2) 0.0404(6) Uani 1 d . . .
C5 C -0.1295(5) 0.2476(3) 0.6676(3) 0.0589(8) Uani 1 d . . .
H5A H -0.0916 0.2107 0.5987 0.088 Uiso 1 calc R . .
H5B H -0.1081 0.3427 0.6813 0.088 Uiso 1 calc R . .
H5C H -0.2663 0.2069 0.6546 0.088 Uiso 1 calc R . .
C6 C -0.0768(3) -0.1187(3) 0.6807(2) 0.0374(6) Uani 1 d . . .
C7 C -0.1692(4) -0.2413(3) 0.5780(2) 0.0391(6) Uani 1 d . . .
C8 C -0.2710(5) -0.2357(3) 0.4679(3) 0.0583(8) Uani 1 d . . .
H8 H -0.2834 -0.1534 0.4572 0.070 Uiso 1 calc R . .
C9 C -0.3541(5) -0.3502(3) 0.3740(3) 0.0688(10) Uani 1 d . . .
H9 H -0.4225 -0.3447 0.3004 0.083 Uiso 1 calc R . .
C10 C -0.3374(5) -0.4729(3) 0.3875(3) 0.0654(9) Uani 1 d . . .
H10 H -0.3928 -0.5501 0.3233 0.078 Uiso 1 calc R . .
C11 C -0.2386(5) -0.4799(3) 0.4958(3) 0.0708(10) Uani 1 d . . .
H11 H -0.2280 -0.5626 0.5060 0.085 Uiso 1 calc R . .
C12 C -0.1540(5) -0.3652(3) 0.5906(3) 0.0573(8) Uani 1 d . . .
H12 H -0.0858 -0.3714 0.6640 0.069 Uiso 1 calc R . .
C13 C 0.2635(4) -0.2660(3) 0.9317(3) 0.0495(7) Uani 1 d . . .
H13A H 0.1363 -0.3171 0.9284 0.074 Uiso 1 calc R . .
H13B H 0.3560 -0.3187 0.9420 0.074 Uiso 1 calc R . .
H13C H 0.2556 -0.2422 0.8589 0.074 Uiso 1 calc R . .
C14 C 0.3294(4) -0.1416(3) 1.0340(2) 0.0391(6) Uani 1 d . . .
C15 C 0.4541(4) -0.1188(3) 1.1482(2) 0.0436(6) Uani 1 d . . .
H15 H 0.5141 -0.1797 1.1763 0.052 Uiso 1 calc R . .
C16 C 0.4712(3) 0.0097(3) 1.2108(2) 0.0411(6) Uani 1 d . . .
C17 C 0.5829(4) 0.0907(3) 1.3363(2) 0.0564(8) Uani 1 d . . .
H17A H 0.6107 0.1844 1.3414 0.085 Uiso 1 calc R . .
H17B H 0.7041 0.0669 1.3597 0.085 Uiso 1 calc R . .
H17C H 0.5055 0.0728 1.3882 0.085 Uiso 1 calc R . .

loop_
_atom_site_aniso_label
_atom_site_aniso_U_11
_atom_site_aniso_U_22
_atom_site_aniso_U_33
_atom_site_aniso_U_23
_atom_site_aniso_U_13
_atom_site_aniso_U_12
Cu 0.03667(18) 0.03545(18) 0.02786(17) 0.00699(12) 0.00100(12) 0.01038(12)
O1 0.0491(10) 0.0388(10) 0.0326(9) 0.0064(8) -0.0011(8) 0.0148(8)
O2 0.0522(11) 0.0397(10) 0.0322(9) 0.0065(8) -0.0026(8) 0.0143(8)
N1 0.0372(11) 0.0397(12) 0.0279(10) 0.0065(9) 0.0017(8) 0.0111(9)
N2 0.0417(12) 0.0431(12) 0.0281(11) 0.0055(9) 0.0015(9) 0.0121(9)
N3 0.0382(11) 0.0347(11) 0.0312(11) 0.0080(9) 0.0031(8) 0.0072(9)
N4 0.0398(11) 0.0414(12) 0.0319(11) 0.0092(9) 0.0031(9) 0.0105(9)
C1 0.0664(19) 0.0443(16) 0.0462(17) 0.0018(13) -0.0008(14) 0.0203(14)
C2 0.0396(13) 0.0356(13) 0.0391(14) 0.0054(11) 0.0054(11) 0.0120(11)
C3 0.0505(15) 0.0338(13) 0.0444(15) 0.0109(12) 0.0040(12) 0.0141(11)
C4 0.0409(14) 0.0436(15) 0.0358(14) 0.0144(11) 0.0048(11) 0.0140(11)
C5 0.069(2) 0.0538(18) 0.0454(17) 0.0165(14) -0.0044(14) 0.0209(15)
C6 0.0322(12) 0.0444(15) 0.0321(13) 0.0072(11) 0.0062(10) 0.0105(11)
C7 0.0358(13) 0.0413(14) 0.0339(13) 0.0040(11) 0.0048(10) 0.0107(11)
C8 0.073(2) 0.0482(17) 0.0425(16) 0.0066(13) -0.0024(14) 0.0220(15)
C9 0.088(2) 0.057(2) 0.0350(16) -0.0007(14) -0.0159(15) 0.0186(17)
C10 0.074(2) 0.0493(18) 0.0472(18) -0.0075(14) -0.0066(15) 0.0132(16)
C11 0.094(3) 0.0403(17) 0.056(2) 0.0041(15) -0.0084(18) 0.0157(16)
C12 0.0670(19) 0.0504(17) 0.0404(16) 0.0101(14) -0.0048(14) 0.0124(14)
C13 0.0538(16) 0.0382(14) 0.0534(17) 0.0149(13) 0.0083(13) 0.0122(12)
C14 0.0371(13) 0.0396(14) 0.0423(14) 0.0173(12) 0.0109(11) 0.0090(11)
C15 0.0419(14) 0.0487(16) 0.0427(15) 0.0224(13) 0.0061(11) 0.0148(12)
C16 0.0336(13) 0.0556(17) 0.0328(14) 0.0181(12) 0.0037(11) 0.0101(12)
C17 0.0492(16) 0.076(2) 0.0344(15) 0.0133(14) -0.0017(12) 0.0154(15)

loop_
_atom_type_symbol
_atom_type_description
_atom_type_scat_dispersion_real
_atom_type_scat_dispersion_imag
_atom_type_scat_source
C C 0.0033 0.0016 'International Tables Vol C Tables 4.2.6.8 and 6.1.1.4'
H H 0.0000 0.0000 'International Tables Vol C Tables 4.2.6.8 and 6.1.1.4'
N N 0.0061 0.0033 'International Tables Vol C Tables 4.2.6.8 and 6.1.1.4'
O O 0.0106 0.0060 'International Tables Vol C Tables 4.2.6.8 and 6.1.1.4'
Cu Cu 0.3201 1.2651 'International Tables Vol C Tables 4.2.6.8 and 6.1.1.4'

loop_
_geom_angle_atom_site_label_1
_geom_angle_atom_site_label_2
_geom_angle_atom_site_label_3
_geom_angle
_geom_angle_site_symmetry_1
_geom_angle_site_symmetry_3
_geom_angle_publ_flag
O1 Cu N1 93.75(8) . . ?
O1 Cu O2 174.20(7) . . ?
N1 Cu O2 81.66(8) . . ?
O1 Cu N3 88.18(8) . . ?
N1 Cu N3 177.51(9) . . ?
O2 Cu N3 96.51(8) . . ?
C2 O1 Cu 125.22(16) . . ?
C6 O2 Cu 110.39(16) . . ?
C4 N1 N2 117.4(2) . . ?
C4 N1 Cu 127.90(17) . . ?
N2 N1 Cu 114.54(15) . . ?
C6 N2 N1 109.0(2) . . ?
C14 N3 N4 105.2(2) . . ?
C14 N3 Cu 137.16(18) . . ?
N4 N3 Cu 116.87(16) . . ?
C16 N4 N3 112.5(2) . . ?
O1 C2 C3 125.3(2) . . ?
O1 C2 C1 113.8(2) . . ?
C3 C2 C1 120.9(2) . . ?
C2 C3 C4 127.4(2) . . ?
N1 C4 C3 120.3(2) . . ?
N1 C4 C5 120.8(2) . . ?
C3 C4 C5 118.9(2) . . ?
O2 C6 N2 124.4(2) . . ?
O2 C6 C7 117.5(2) . . ?
N2 C6 C7 118.2(2) . . ?
C8 C7 C12 118.1(3) . . ?
C8 C7 C6 121.7(2) . . ?
C12 C7 C6 120.2(2) . . ?
C9 C8 C7 120.7(3) . . ?
C8 C9 C10 120.7(3) . . ?
C11 C10 C9 119.1(3) . . ?
C10 C11 C12 120.6(3) . . ?
C11 C12 C7 120.8(3) . . ?
N3 C14 C15 109.2(2) . . ?
N3 C14 C13 122.5(2) . . ?
C15 C14 C13 128.3(2) . . ?
C16 C15 C14 107.1(2) . . ?
N4 C16 C15 106.0(2) . . ?
N4 C16 C17 122.0(3) . . ?
C15 C16 C17 132.0(2) . . ?

loop_
_geom_bond_atom_site_label_1
_geom_bond_atom_site_label_2
_geom_bond_distance
_geom_bond_site_symmetry_2
_geom_bond_publ_flag
Cu O1 1.9123(18) . ?
Cu N1 1.915(2) . ?
Cu O2 1.9168(18) . ?
Cu N3 1.998(2) . ?
O1 C2 1.300(3) . ?
O2 C6 1.300(3) . ?
N1 C4 1.313(3) . ?
N1 N2 1.396(3) . ?
N2 C6 1.304(3) . ?
N3 C14 1.338(3) . ?
N3 N4 1.358(3) . ?
N4 C16 1.333(3) . ?
C1 C2 1.501(3) . ?
C2 C3 1.363(4) . ?
C3 C4 1.422(4) . ?
C4 C5 1.495(3) . ?
C6 C7 1.485(3) . ?
C7 C8 1.380(4) . ?
C7 C12 1.381(4) . ?
C8 C9 1.372(4) . ?
C9 C10 1.374(4) . ?
C10 C11 1.360(4) . ?
C11 C12 1.379(4) . ?
C13 C14 1.491(4) . ?
C14 C15 1.395(3) . ?
C15 C16 1.366(4) . ?
C16 C17 1.495(4) . ?
